data_7155683
loop_
_publ_author_name
'cui, dongmei'
'Zhang, Chen'
'Li, JInjing'
'Song, Chan'

_publ_section_title
;
 Copper (II) catalyzed iodine-promoted oxidative cyclization of
 2-amino-1,3,5-triazines and chalcones: synthesis of
 aroylimidazo[1,2-a][1,3,5]triazines
;
_journal_name_full 'Org. Biomol. Chem.'
_journal_paper_doi 10.1039/C7OB01018D
_journal_year 2017
_chemical_formula_moiety 'C20 H17 N5 O'
_chemical_formula_sum 'C20 H17 N5 O'
_chemical_formula_weight 343.39
_chemical_name_systematic
;
 ?
;
_space_group_IT_number 14
_symmetry_cell_setting monoclinic
_symmetry_space_group_name_Hall '-P 2yn'
_symmetry_space_group_name_H-M 'P 1 21/n 1'
_atom_sites_solution_hydrogens geom
_atom_sites_solution_primary direct
_atom_sites_solution_secondary difmap
_audit_creation_method SHELXL-97
_audit_update_record
;
2017-04-28 deposited with the CCDC.
2017-06-13 downloaded from the CCDC.
;
_cell_angle_alpha 90.00
_cell_angle_beta 103.832(2)
_cell_angle_gamma 90.00
_cell_formula_units_Z 4
_cell_length_a 8.2708(5)
_cell_length_b 19.5714(12)
_cell_length_c 10.5066(8)
_cell_measurement_reflns_used 8242
_cell_measurement_temperature 296(2)
_cell_measurement_theta_max 27.5
_cell_measurement_theta_min 3.0
_cell_volume 1651.40(19)
_computing_cell_refinement 'PROCESS-AUTO  (Rigaku,2006)'
_computing_data_collection 'PROCESS-AUTO  (Rigaku,2006)'
_computing_data_reduction 'CrystalStructure (Rigaku,2007)'
_computing_molecular_graphics 'Ortep3 for windows (Farrugia,1997)'
_computing_publication_material 'WinGX (Farrugia, 1999)'
_computing_structure_refinement 'SHELXL-97 (Sheldrick, 2014)'
_computing_structure_solution 'SHELXS-97 (Sheldrick, 2014)'
_diffrn_ambient_temperature 296(2)
_diffrn_detector_area_resol_mean 10.00
_diffrn_measured_fraction_theta_full 0.997
_diffrn_measured_fraction_theta_max 0.997
_diffrn_measurement_device_type 'Rigaku RAXIS-RAPID/ZJUG'
_diffrn_measurement_method \w
_diffrn_radiation_monochromator graphite
_diffrn_radiation_source 'rotating anode'
_diffrn_radiation_type MoK\a
_diffrn_radiation_wavelength 0.71073
_diffrn_reflns_av_R_equivalents 0.0839
_diffrn_reflns_av_sigmaI/netI 0.0674
_diffrn_reflns_limit_h_max 9
_diffrn_reflns_limit_h_min -10
_diffrn_reflns_limit_k_max 24
_diffrn_reflns_limit_k_min -24
_diffrn_reflns_limit_l_max 12
_diffrn_reflns_limit_l_min -12
_diffrn_reflns_number 14077
_diffrn_reflns_theta_full 26.00
_diffrn_reflns_theta_max 26.00
_diffrn_reflns_theta_min 3.01
_exptl_absorpt_coefficient_mu 0.090
_exptl_absorpt_correction_T_max 0.9858
_exptl_absorpt_correction_T_min 0.9735
_exptl_absorpt_correction_type multi-scan
_exptl_absorpt_process_details 'Higashi, T. (1995)'
_exptl_crystal_colour yellow
_exptl_crystal_density_diffrn 1.381
_exptl_crystal_density_method 'not measured'
_exptl_crystal_description needle
_exptl_crystal_F_000 720
_exptl_crystal_size_max 0.30
_exptl_crystal_size_mid 0.20
_exptl_crystal_size_min 0.16
_refine_diff_density_max 0.247
_refine_diff_density_min -0.238
_refine_diff_density_rms 0.057
_refine_ls_extinction_coef 0.0100(18)
_refine_ls_extinction_expression Fc^*^=kFc[1+0.001xFc^2^\l^3^/sin(2\q)]^-1/4^
_refine_ls_extinction_method SHELXL
_refine_ls_goodness_of_fit_ref 1.001
_refine_ls_hydrogen_treatment constr
_refine_ls_matrix_type full
_refine_ls_number_parameters 238
_refine_ls_number_reflns 3237
_refine_ls_number_restraints 0
_refine_ls_restrained_S_all 1.001
_refine_ls_R_factor_all 0.1242
_refine_ls_R_factor_gt 0.0639
_refine_ls_shift/su_max 0.000
_refine_ls_shift/su_mean 0.000
_refine_ls_structure_factor_coef Fsqd
_refine_ls_weighting_details 'calc w=1/[\s^2^(Fo^2^)+(0.0591P)^2^+1.1424P] where P=(Fo^2^+2Fc^2^)/3'
_refine_ls_weighting_scheme calc
_refine_ls_wR_factor_gt 0.1244
_refine_ls_wR_factor_ref 0.1556
_reflns_number_gt 1936
_reflns_number_total 3237
_reflns_threshold_expression >2sigma(I)
_cod_data_source_file c7ob01018d2.cif
_cod_data_source_block ljj-158
_cod_database_code 7155683

loop_
_symmetry_equiv_pos_as_xyz
'x, y, z'
'-x+1/2, y+1/2, -z+1/2'
'-x, -y, -z'
'x-1/2, -y-1/2, z-1/2'

loop_
_atom_site_label
_atom_site_type_symbol
_atom_site_fract_x
_atom_site_fract_y
_atom_site_fract_z
_atom_site_U_iso_or_equiv
_atom_site_adp_type
_atom_site_occupancy
_atom_site_symmetry_multiplicity
_atom_site_calc_flag
_atom_site_refinement_flags
C1 C 0.0195(4) -0.11448(15) 0.4224(3) 0.0376(7) Uani 1 1 d .
C2 C 0.0389(3) -0.05430(15) 0.2409(3) 0.0386(7) Uani 1 1 d .
H2 H 0.0108 -0.0466 0.1509 0.046 Uiso 1 1 calc R
C3 C 0.2470(3) 0.04415(14) 0.2962(3) 0.0328(7) Uani 1 1 d .
C4 C 0.3272(3) 0.06565(14) 0.4207(3) 0.0323(7) Uani 1 1 d .
C5 C 0.1828(3) -0.02081(14) 0.4552(3) 0.0339(7) Uani 1 1 d .
C6 C 0.2417(4) 0.06340(14) 0.1608(3) 0.0377(7) Uani 1 1 d .
C7 C 0.3972(4) 0.07946(14) 0.1188(3) 0.0357(7) Uani 1 1 d .
C8 C 0.3833(4) 0.10506(15) -0.0069(3) 0.0430(8) Uani 1 1 d .
H8 H 0.2790 0.1155 -0.0598 0.052 Uiso 1 1 calc R
C9 C 0.5247(5) 0.11488(17) -0.0527(3) 0.0557(9) Uani 1 1 d .
H9 H 0.5153 0.1320 -0.1367 0.067 Uiso 1 1 calc R
C10 C 0.6795(5) 0.09948(18) 0.0247(4) 0.0582(10) Uani 1 1 d .
H10 H 0.7741 0.1064 -0.0069 0.070 Uiso 1 1 calc R
C11 C 0.6941(4) 0.07397(17) 0.1480(4) 0.0526(9) Uani 1 1 d .
H11 H 0.7988 0.0636 0.2000 0.063 Uiso 1 1 calc R
C12 C 0.5543(4) 0.06346(16) 0.1959(3) 0.0432(8) Uani 1 1 d .
H12 H 0.5652 0.0457 0.2796 0.052 Uiso 1 1 calc R
C13 C 0.4328(3) 0.12632(14) 0.4619(3) 0.0343(7) Uani 1 1 d .
C14 C 0.4266(4) 0.18381(15) 0.3831(3) 0.0425(8) Uani 1 1 d .
H14 H 0.3579 0.1837 0.2989 0.051 Uiso 1 1 calc R
C15 C 0.5204(4) 0.24107(17) 0.4275(3) 0.0512(9) Uani 1 1 d .
H15 H 0.5152 0.2790 0.3735 0.061 Uiso 1 1 calc R
C16 C 0.6219(4) 0.24180(17) 0.5523(3) 0.0528(9) Uani 1 1 d .
H16 H 0.6854 0.2803 0.5823 0.063 Uiso 1 1 calc R
C17 C 0.6297(4) 0.18587(17) 0.6327(3) 0.0466(8) Uani 1 1 d .
H17 H 0.6981 0.1866 0.7170 0.056 Uiso 1 1 calc R
C18 C 0.5357(4) 0.12837(15) 0.5879(3) 0.0392(7) Uani 1 1 d .
H18 H 0.5413 0.0907 0.6426 0.047 Uiso 1 1 calc R
C19 C 0.0164(5) -0.18824(17) 0.6065(3) 0.0562(9) Uani 1 1 d .
H19A H 0.1359 -0.1876 0.6311 0.084 Uiso 1 1 calc R
H19B H -0.0228 -0.2330 0.6217 0.084 Uiso 1 1 calc R
H19C H -0.0264 -0.1554 0.6578 0.084 Uiso 1 1 calc R
C20 C -0.1509(4) -0.21881(17) 0.3827(3) 0.0533(9) Uani 1 1 d .
H20A H -0.2064 -0.1958 0.3036 0.080 Uiso 1 1 calc R
H20B H -0.2321 -0.2358 0.4266 0.080 Uiso 1 1 calc R
H20C H -0.0871 -0.2563 0.3616 0.080 Uiso 1 1 calc R
N1 N -0.0407(3) -0.17123(12) 0.4680(3) 0.0440(7) Uani 1 1 d .
N2 N -0.0262(3) -0.10595(12) 0.2878(2) 0.0407(6) Uani 1 1 d .
N3 N 0.1473(3) -0.01098(11) 0.3197(2) 0.0339(6) Uani 1 1 d .
N4 N 0.2883(3) 0.02582(12) 0.5176(2) 0.0348(6) Uani 1 1 d .
N5 N 0.1167(3) -0.07304(12) 0.5079(2) 0.0363(6) Uani 1 1 d .
O1 O 0.1072(3) 0.06146(12) 0.0795(2) 0.0545(6) Uani 1 1 d .

loop_
_atom_site_aniso_label
_atom_site_aniso_U_11
_atom_site_aniso_U_22
_atom_site_aniso_U_33
_atom_site_aniso_U_23
_atom_site_aniso_U_13
_atom_site_aniso_U_12
C1 0.0406(17) 0.0380(17) 0.0353(18) 0.0025(14) 0.0110(14) 0.0041(14)
C2 0.0411(17) 0.0442(18) 0.0275(16) -0.0012(14) 0.0022(13) -0.0013(15)
C3 0.0360(16) 0.0342(15) 0.0267(15) 0.0025(12) 0.0043(13) -0.0037(13)
C4 0.0319(15) 0.0355(15) 0.0276(16) 0.0002(12) 0.0030(12) 0.0015(13)
C5 0.0395(16) 0.0377(16) 0.0238(16) 0.0001(13) 0.0058(13) 0.0022(13)
C6 0.0467(18) 0.0336(16) 0.0301(17) 0.0026(13) 0.0038(15) -0.0004(14)
C7 0.0458(18) 0.0327(15) 0.0287(16) -0.0023(13) 0.0090(14) -0.0042(14)
C8 0.058(2) 0.0429(18) 0.0272(17) 0.0007(14) 0.0085(15) -0.0034(16)
C9 0.078(3) 0.056(2) 0.040(2) -0.0023(16) 0.0277(19) -0.012(2)
C10 0.063(2) 0.058(2) 0.062(3) -0.0106(19) 0.034(2) -0.0031(19)
C11 0.049(2) 0.053(2) 0.058(2) -0.0050(18) 0.0152(17) 0.0057(17)
C12 0.0443(18) 0.0448(18) 0.0386(19) 0.0013(14) 0.0059(15) 0.0040(15)
C13 0.0371(16) 0.0380(16) 0.0279(16) -0.0027(13) 0.0083(13) -0.0002(13)
C14 0.0496(19) 0.0445(18) 0.0312(18) 0.0002(14) 0.0051(14) -0.0084(15)
C15 0.067(2) 0.0421(19) 0.047(2) 0.0024(16) 0.0178(18) -0.0103(17)
C16 0.062(2) 0.050(2) 0.046(2) -0.0099(17) 0.0129(18) -0.0206(17)
C17 0.0445(18) 0.056(2) 0.0354(19) -0.0074(16) 0.0022(15) -0.0095(16)
C18 0.0416(17) 0.0435(18) 0.0315(18) -0.0001(14) 0.0066(14) 0.0016(14)
C19 0.072(2) 0.052(2) 0.046(2) 0.0128(17) 0.0156(18) -0.0073(18)
C20 0.060(2) 0.048(2) 0.053(2) -0.0067(16) 0.0154(18) -0.0180(17)
N1 0.0521(16) 0.0384(14) 0.0412(16) 0.0047(12) 0.0104(13) -0.0085(12)
N2 0.0474(15) 0.0390(14) 0.0346(15) 0.0002(11) 0.0075(12) -0.0060(12)
N3 0.0369(13) 0.0370(13) 0.0252(13) -0.0003(10) 0.0023(10) -0.0010(11)
N4 0.0411(14) 0.0372(13) 0.0252(13) 0.0029(11) 0.0059(11) -0.0002(12)
N5 0.0405(14) 0.0365(13) 0.0318(14) 0.0029(11) 0.0085(11) -0.0027(11)
O1 0.0444(13) 0.0759(16) 0.0371(13) 0.0134(12) -0.0021(11) -0.0114(12)

loop_
_atom_type_symbol
_atom_type_description
_atom_type_scat_dispersion_real
_atom_type_scat_dispersion_imag
_atom_type_scat_source
C C 0.0033 0.0016 'International Tables Vol C Tables 4.2.6.8 and 6.1.1.4'
H H 0.0000 0.0000 'International Tables Vol C Tables 4.2.6.8 and 6.1.1.4'
N N 0.0061 0.0033 'International Tables Vol C Tables 4.2.6.8 and 6.1.1.4'
O O 0.0106 0.0060 'International Tables Vol C Tables 4.2.6.8 and 6.1.1.4'

loop_
_geom_angle_atom_site_label_1
_geom_angle_atom_site_label_2
_geom_angle_atom_site_label_3
_geom_angle
N5 C1 N1 118.4(3)
N5 C1 N2 126.2(3)
N1 C1 N2 115.4(3)
N2 C2 N3 121.8(3)
N2 C2 H2 119.1
N3 C2 H2 119.1
C4 C3 N3 103.6(2)
C4 C3 C6 137.6(3)
N3 C3 C6 118.9(2)
N4 C4 C3 112.5(2)
N4 C4 C13 117.7(2)
C3 C4 C13 129.6(3)
N4 C5 N5 127.3(3)
N4 C5 N3 111.3(2)
N5 C5 N3 121.3(3)
O1 C6 C3 118.6(3)
O1 C6 C7 120.2(3)
C3 C6 C7 121.0(3)
C8 C7 C12 119.2(3)
C8 C7 C6 118.4(3)
C12 C7 C6 122.1(3)
C9 C8 C7 119.8(3)
C9 C8 H8 120.1
C7 C8 H8 120.1
C10 C9 C8 120.6(3)
C10 C9 H9 119.7
C8 C9 H9 119.7
C11 C10 C9 120.0(3)
C11 C10 H10 120.0
C9 C10 H10 120.0
C10 C11 C12 120.5(3)
C10 C11 H11 119.7
C12 C11 H11 119.7
C11 C12 C7 120.0(3)
C11 C12 H12 120.0
C7 C12 H12 120.0
C14 C13 C18 118.0(3)
C14 C13 C4 122.8(3)
C18 C13 C4 119.1(3)
C15 C14 C13 121.2(3)
C15 C14 H14 119.4
C13 C14 H14 119.4
C16 C15 C14 119.8(3)
C16 C15 H15 120.1
C14 C15 H15 120.1
C17 C16 C15 120.3(3)
C17 C16 H16 119.8
C15 C16 H16 119.8
C16 C17 C18 119.9(3)
C16 C17 H17 120.1
C18 C17 H17 120.1
C17 C18 C13 120.8(3)
C17 C18 H18 119.6
C13 C18 H18 119.6
N1 C19 H19A 109.5
N1 C19 H19B 109.5
H19A C19 H19B 109.5
N1 C19 H19C 109.5
H19A C19 H19C 109.5
H19B C19 H19C 109.5
N1 C20 H20A 109.5
N1 C20 H20B 109.5
H20A C20 H20B 109.5
N1 C20 H20C 109.5
H20A C20 H20C 109.5
H20B C20 H20C 109.5
C1 N1 C20 122.5(3)
C1 N1 C19 118.9(3)
C20 N1 C19 118.4(3)
C2 N2 C1 116.5(3)
C2 N3 C5 118.8(2)
C2 N3 C3 134.0(2)
C5 N3 C3 107.1(2)
C5 N4 C4 105.4(2)
C1 N5 C5 115.2(2)

loop_
_geom_bond_atom_site_label_1
_geom_bond_atom_site_label_2
_geom_bond_distance
C1 N5 1.329(4)
C1 N1 1.351(4)
C1 N2 1.383(4)
C2 N2 1.297(4)
C2 N3 1.362(3)
C2 H2 0.9300
C3 C4 1.383(4)
C3 N3 1.415(3)
C3 C6 1.462(4)
C4 N4 1.380(3)
C4 C13 1.476(4)
C5 N4 1.323(3)
C5 N5 1.340(3)
C5 N3 1.396(3)
C6 O1 1.230(3)
C6 C7 1.490(4)
C7 C8 1.391(4)
C7 C12 1.393(4)
C8 C9 1.382(4)
C8 H8 0.9300
C9 C10 1.376(5)
C9 H9 0.9300
C10 C11 1.366(5)
C10 H10 0.9300
C11 C12 1.382(4)
C11 H11 0.9300
C12 H12 0.9300
C13 C14 1.391(4)
C13 C18 1.393(4)
C14 C15 1.380(4)
C14 H14 0.9300
C15 C16 1.377(5)
C15 H15 0.9300
C16 C17 1.375(5)
C16 H16 0.9300
C17 C18 1.385(4)
C17 H17 0.9300
C18 H18 0.9300
C19 N1 1.456(4)
C19 H19A 0.9600
C19 H19B 0.9600
C19 H19C 0.9600
C20 N1 1.453(4)
C20 H20A 0.9600
C20 H20B 0.9600
C20 H20C 0.9600

loop_
_geom_torsion_atom_site_label_1
_geom_torsion_atom_site_label_2
_geom_torsion_atom_site_label_3
_geom_torsion_atom_site_label_4
_geom_torsion
N3 C3 C4 N4 2.4(3)
C6 C3 C4 N4 -177.9(3)
N3 C3 C4 C13 -172.0(3)
C6 C3 C4 C13 7.7(5)
C4 C3 C6 O1 -141.2(4)
N3 C3 C6 O1 38.5(4)
C4 C3 C6 C7 43.9(5)
N3 C3 C6 C7 -136.5(3)
O1 C6 C7 C8 12.5(4)
C3 C6 C7 C8 -172.6(3)
O1 C6 C7 C12 -161.1(3)
C3 C6 C7 C12 13.8(4)
C12 C7 C8 C9 -0.6(4)
C6 C7 C8 C9 -174.4(3)
C7 C8 C9 C10 0.1(5)
C8 C9 C10 C11 0.3(5)
C9 C10 C11 C12 0.0(5)
C10 C11 C12 C7 -0.5(5)
C8 C7 C12 C11 0.9(4)
C6 C7 C12 C11 174.4(3)
N4 C4 C13 C14 -152.9(3)
C3 C4 C13 C14 21.2(5)
N4 C4 C13 C18 22.9(4)
C3 C4 C13 C18 -163.0(3)
C18 C13 C14 C15 0.6(4)
C4 C13 C14 C15 176.4(3)
C13 C14 C15 C16 -0.3(5)
C14 C15 C16 C17 -0.2(5)
C15 C16 C17 C18 0.3(5)
C16 C17 C18 C13 0.1(5)
C14 C13 C18 C17 -0.5(4)
C4 C13 C18 C17 -176.4(3)
N5 C1 N1 C20 178.5(3)
N2 C1 N1 C20 -2.2(4)
N5 C1 N1 C19 -6.1(4)
N2 C1 N1 C19 173.1(3)
N3 C2 N2 C1 0.4(4)
N5 C1 N2 C2 3.6(4)
N1 C1 N2 C2 -175.6(3)
N2 C2 N3 C5 -3.1(4)
N2 C2 N3 C3 173.2(3)
N4 C5 N3 C2 -179.2(2)
N5 C5 N3 C2 2.2(4)
N4 C5 N3 C3 3.6(3)
N5 C5 N3 C3 -174.9(2)
C4 C3 N3 C2 180.0(3)
C6 C3 N3 C2 0.2(4)
C4 C3 N3 C5 -3.5(3)
C6 C3 N3 C5 176.8(2)
N5 C5 N4 C4 176.4(3)
N3 C5 N4 C4 -2.1(3)
C3 C4 N4 C5 -0.3(3)
C13 C4 N4 C5 174.8(2)
N1 C1 N5 C5 174.8(2)
N2 C1 N5 C5 -4.3(4)
N4 C5 N5 C1 -177.0(3)
N3 C5 N5 C1 1.3(4)
